data_7062963
loop_
_publ_author_name
'Chau Nguyen, Khiem'
'Chung, Duy T. M.'
'Nalaoh, Phattananawee'
'Lindsey, Jonathan S.'

_publ_section_title
;
 Synthesis of chiral hexynones for use as precursors to native
 photosynthetic hydroporphyrins
;
_journal_issue 5
_journal_name_full 'New Journal of Chemistry'
_journal_page_first 2097
_journal_page_last 2117
_journal_paper_doi 10.1039/D3NJ03900E
_journal_volume 48
_journal_year 2024
_chemical_absolute_configuration syn
_chemical_formula_moiety 'C19 H36 N2 O4 Si'
_chemical_formula_sum 'C19 H36 N2 O4 Si'
_chemical_formula_weight 384.59
_space_group_crystal_system monoclinic
_space_group_IT_number 4
_space_group_name_Hall 'P 2yb'
_space_group_name_H-M_alt 'P 1 21 1'
_atom_sites_solution_hydrogens geom
_atom_sites_solution_primary dual
_audit_creation_date 2023-07-27
_audit_creation_method
;
Olex2 1.5
(compiled 2023.03.06 svn.rbb2c1857 for OlexSys, GUI svn.r6748)
;
_audit_update_record
;
2023-08-06 deposited with the CCDC.	2023-12-26 downloaded from the CCDC.
;
_cell_angle_alpha 90
_cell_angle_beta 90.692(3)
_cell_angle_gamma 90
_cell_formula_units_Z 8
_cell_length_a 9.5029(4)
_cell_length_b 44.825(2)
_cell_length_c 11.1259(6)
_cell_measurement_reflns_used 9769
_cell_measurement_temperature 100.00
_cell_measurement_theta_max 67.64
_cell_measurement_theta_min 3.94
_cell_volume 4738.9(4)
_computing_cell_refinement 'SAINT V8.40B (?, 2016)'
_computing_data_reduction 'SAINT V8.40B (?, 2016)'
_computing_molecular_graphics 'Olex2 1.5 (Dolomanov et al., 2009)'
_computing_publication_material 'Olex2 1.5 (Dolomanov et al., 2009)'
_computing_structure_refinement 'XL  (Sheldrick, 2008)'
_computing_structure_solution 'SHELXT 2018/2 (Sheldrick, 2018)'
_diffrn_ambient_temperature 100.00
_diffrn_measured_fraction_theta_full 0.999
_diffrn_measured_fraction_theta_max 0.999
_diffrn_measurement_device_type 'Bruker D8 Venture'
_diffrn_measurement_method '\f and \w scans'
_diffrn_radiation_type CuK\a
_diffrn_radiation_wavelength 1.54178
_diffrn_reflns_av_R_equivalents 0.0563
_diffrn_reflns_av_unetI/netI 0.0472
_diffrn_reflns_Laue_measured_fraction_full 0.999
_diffrn_reflns_Laue_measured_fraction_max 0.999
_diffrn_reflns_limit_h_max 11
_diffrn_reflns_limit_h_min -10
_diffrn_reflns_limit_k_max 53
_diffrn_reflns_limit_k_min -53
_diffrn_reflns_limit_l_max 13
_diffrn_reflns_limit_l_min -13
_diffrn_reflns_number 60586
_diffrn_reflns_point_group_measured_fraction_full 0.996
_diffrn_reflns_point_group_measured_fraction_max 0.996
_diffrn_reflns_theta_full 66.592
_diffrn_reflns_theta_max 66.592
_diffrn_reflns_theta_min 3.945
_diffrn_source_current 1.1
_diffrn_source_power 0.05500000000000001
_diffrn_source_voltage 50.0
_diffrn_standards_number 0
_exptl_absorpt_coefficient_mu 1.057
_exptl_absorpt_correction_T_max 0.7531
_exptl_absorpt_correction_T_min 0.6677
_exptl_absorpt_correction_type multi-scan
_exptl_absorpt_process_details
;
SADABS-2016/2 (Bruker,2016/2) was used for absorption correction.
wR2(int) was 0.1076 before and 0.0776 after correction.
The Ratio of minimum to maximum transmission is 0.8866.
The \l/2 correction factor is Not present.
;
_exptl_crystal_colour 'clear light colourless'
_exptl_crystal_colour_lustre clear
_exptl_crystal_colour_modifier light
_exptl_crystal_colour_primary colourless
_exptl_crystal_density_diffrn 1.078
_exptl_crystal_description plate
_exptl_crystal_F_000 1680
_exptl_crystal_size_max 0.327
_exptl_crystal_size_mid 0.137
_exptl_crystal_size_min 0.044
_refine_diff_density_max 0.861
_refine_diff_density_min -0.341
_refine_diff_density_rms 0.055
_refine_ls_abs_structure_details
;
 Flack x determined using 5558 quotients [(I+)-(I-)]/[(I+)+(I-)]
 (Parsons, Flack and Wagner, Acta Cryst. B69 (2013) 249-259).
;
_refine_ls_abs_structure_Flack 0.022(15)
_refine_ls_extinction_method none
_refine_ls_goodness_of_fit_ref 1.025
_refine_ls_hydrogen_treatment constr
_refine_ls_matrix_type full
_refine_ls_number_parameters 1044
_refine_ls_number_reflns 16704
_refine_ls_number_restraints 4
_refine_ls_restrained_S_all 1.027
_refine_ls_R_factor_all 0.0918
_refine_ls_R_factor_gt 0.0799
_refine_ls_shift/su_max 0.001
_refine_ls_shift/su_mean 0.000
_refine_ls_structure_factor_coef Fsqd
_refine_ls_weighting_details 'w=1/[\s^2^(Fo^2^)+(0.1540P)^2^+1.5583P] where P=(Fo^2^+2Fc^2^)/3'
_refine_ls_weighting_scheme calc
_refine_ls_wR_factor_gt 0.2241
_refine_ls_wR_factor_ref 0.2413
_reflns_Friedel_coverage 0.966
_reflns_Friedel_fraction_full 0.993
_reflns_Friedel_fraction_max 0.993
_reflns_number_gt 13934
_reflns_number_total 16704
_reflns_threshold_expression 'I > 2\s(I)'
_cod_data_source_file d3nj03900e2.cif
_cod_data_source_block ncsu_pn36_a
_cod_depositor_comments 'Adding full bibliography for 7062961--7062963.cif.'
_cod_original_cell_volume 4739.0(4)
_cod_database_code 7062963
_shelx_shelxl_version_number 2019/1
_shelx_space_group_comment
;
The symmetry employed for this shelxl refinement is uniquely defined
by the following loop, which should always be used as a source of
symmetry information in preference to the above space-group names.
They are only intended as comments.
;
_shelx_estimated_absorpt_t_max 0.955
_shelx_estimated_absorpt_t_min 0.724
_olex2_refinement_description
;
1. Fixed Uiso
 At 1.2 times of:
  All C(H) groups, All C(H,H) groups, All N(H) groups
 At 1.5 times of:
  All C(H,H,H) groups, All C(H,H,H,H,H,H) groups
2. Restrained distances
 Si4-C9 \\sim Si4A-C9A
 with sigma of 0.02
 Si4-C69 \\sim Si4A-C69
 with sigma of 0.02
 C9-C69 \\sim C9A-C69
 with sigma of 0.04
3. Uiso/Uaniso restraints and constraints
Uanis(C74) = Uanis(C9A)
4. Others
 Fixed Sof: Si4(0.5) C9(0.5) H9A(0.5) H9B(0.5) H9C(0.5) H62(0.5) H62A(0.5)
 H74A(0.5) H74B(0.5) H74C(0.5) H74D(0.5) H74E(0.5) H74F(0.5) H75A(0.5)
 H75B(0.5) H75C(0.5) H75D(0.5) H75E(0.5) H75F(0.5) O14(0.5) C10(0.5) H10A(0.5)
 H10B(0.5) H10C(0.5) C63(0.5) H63(0.5) C64A(0.5) H64A(0.5) H64B(0.5) H64C(0.5)
 C70(0.5) H70A(0.5) H70B(0.5) H70C(0.5) C80(0.5) H80A(0.5) H80B(0.5) H80C(0.5)
 O10(0.5) C59(0.5) H59A(0.5) H59B(0.5) H59C(0.5) C64(0.5) H64D(0.5) H64E(0.5)
 H64F(0.5) C77(0.5) H77(0.5) C78(0.5) H78A(0.5) H78B(0.5) H78C(0.5) C79(0.5)
 H79A(0.5) H79B(0.5) H79C(0.5) Si4A(0.5) C9A(0.5) H9AA(0.5) H9AB(0.5) H9AC(0.5)
5.a Ternary CH refined with riding coordinates:
 C13(H13), C14(H14), C15(H15), C16(H16), C30(H30), C31(H31), C33(H33),
 C34(H34), C47(H47), C48(H48), C51(H51), C52(H52), C62(H62), C62(H62A),
 C66(H66), C67(H67), C63(H63), C77(H77)
5.b Secondary CH2 refined with riding coordinates:
 C20(H20A,H20B), C23(H23A,H23B), C38(H38A,H38B), C41(H41A,H41B), C46(H46A,
 H46B), C55(H55A,H55B), C61(H61A,H61B), C72(H72A,H72B)
5.c Aromatic/amide H refined with riding coordinates:
 N7(H7), N8(H8), N5(H5), N6(H6)
5.d Idealised Me refined as rotating group:
 C11(H11A,H11B,H11C), C17(H17A,H17B,H17C), C18(H18A,H18B,H18C), C19(H19A,H19B,
 H19C), C21(H21A,H21B,H21C), C22(H22A,H22B,H22C), C25(H25A,H25B,H25C), C26(H26A,
 H26B,H26C), C27(H27A,H27B,H27C), C4(H4A,H4B,H4C), C28(H28A,H28B,H28C),
 C35(H35A,H35B,H35C), C36(H36A,H36B,H36C), C37(H37A,H37B,H37C), C39(H39A,H39B,
 H39C), C40(H40A,H40B,H40C), C43(H43A,H43B,H43C), C44(H44A,H44B,H44C), C5(H5A,
 H5B,H5C), C7(H7A,H7B,H7C), C45(H45A,H45B,H45C), C49(H49A,H49B,H49C), C54(H54A,
 H54B,H54C), C56(H56A,H56B,H56C), C57(H57A,H57B,H57C), C58(H58A,H58B,H58C),
 C76(H76A,H76B,H76C), C9(H9A,H9B,H9C), C71(H71A,H71B,H71C), C73(H73A,H73B,H73C),
  C74(H74A,H74B,H74C), C74(H74D,H74E,H74F), C75(H75A,H75B,H75C), C75(H75D,H75E,
 H75F), C10(H10A,H10B,H10C), C64A(H64A,H64B,H64C), C70(H70A,H70B,H70C),
 C80(H80A,H80B,H80C), C59(H59A,H59B,H59C), C64(H64D,H64E,H64F), C78(H78A,H78B,
 H78C), C79(H79A,H79B,H79C), C9A(H9AA,H9AB,H9AC)
;
_smtbx_masks_void_probe_radius 1.2
_smtbx_masks_void_truncation_radius 1.2
_olex2_submission_special_instructions 'No special instructions were received'

loop_
_space_group_symop_operation_xyz
'x, y, z'
'-x, y+1/2, -z'

loop_
_atom_site_label
_atom_site_type_symbol
_atom_site_fract_x
_atom_site_fract_y
_atom_site_fract_z
_atom_site_U_iso_or_equiv
_atom_site_adp_type
_atom_site_occupancy
_atom_site_site_symmetry_order
_atom_site_calc_flag
_atom_site_refinement_flags_posn
_atom_site_refinement_flags_adp
_atom_site_refinement_flags_occupancy
_atom_site_disorder_assembly
_atom_site_disorder_group
Si1 Si -0.0889(2) 0.71603(4) 0.51436(18) 0.0674(4) Uani 1 1 d . . . . .
O1 O -0.0679(10) 0.55437(15) 1.1559(5) 0.114(2) Uani 1 1 d . . . . .
O6 O 0.0933(4) 0.60619(12) 0.7272(4) 0.0730(12) Uani 1 1 d . . . . .
O7 O -0.1031(9) 0.57145(11) 0.9709(5) 0.097(2) Uani 1 1 d . . . . .
O8 O -0.0630(9) 0.52104(14) 0.8744(5) 0.103(2) Uani 1 1 d . . . . .
N1 N -0.0701(8) 0.52312(15) 0.9979(5) 0.0824(17) Uani 1 1 d . . . . .
N7 N -0.1170(5) 0.61838(10) 0.8088(4) 0.0494(10) Uani 1 1 d . . . . .
H7 H -0.207344 0.621273 0.794908 0.059 Uiso 1 1 calc R U . . .
C1 C -0.0416(6) 0.64913(14) 0.5081(5) 0.0576(13) Uani 1 1 d . . . . .
C2 C -0.0352(5) 0.60935(12) 0.7194(5) 0.0492(11) Uani 1 1 d . . . . .
C11 C -0.1318(13) 0.7278(2) 0.3560(10) 0.106(3) Uani 1 1 d . . . . .
H11A H -0.056280 0.721327 0.302667 0.159 Uiso 1 1 calc R U . . .
H11B H -0.140752 0.749529 0.352533 0.159 Uiso 1 1 calc R U . . .
H11C H -0.220672 0.718561 0.330180 0.159 Uiso 1 1 calc R U . . .
C12 C -0.0557(7) 0.67562(16) 0.5137(6) 0.0667(16) Uani 1 1 d . . . . .
C13 C -0.0338(6) 0.61677(14) 0.4972(5) 0.0579(13) Uani 1 1 d . . . . .
H13 H 0.067660 0.610855 0.501402 0.069 Uiso 1 1 calc R U . . .
C14 C -0.1102(6) 0.60170(12) 0.6035(5) 0.0515(12) Uani 1 1 d . . . . .
H14 H -0.208933 0.609378 0.606663 0.062 Uiso 1 1 calc R U . . .
C15 C -0.0596(9) 0.62357(16) 0.9298(6) 0.0719(17) Uani 1 1 d . . . . .
H15 H 0.043272 0.618990 0.926840 0.086 Uiso 1 1 calc R U . . .
C16 C -0.0730(11) 0.65517(19) 0.9725(8) 0.089(2) Uani 1 1 d . . . . .
H16 H -0.031989 0.656255 1.055568 0.106 Uiso 1 1 calc R U . . .
C17 C -0.2179(12) 0.6645(2) 0.9785(12) 0.114(3) Uani 1 1 d . . . . .
H17A H -0.261261 0.663359 0.898282 0.171 Uiso 1 1 calc R U . . .
H17B H -0.222194 0.685141 1.007654 0.171 Uiso 1 1 calc R U . . .
H17C H -0.268740 0.651467 1.033679 0.171 Uiso 1 1 calc R U . . .
C18 C 0.0677(10) 0.7361(2) 0.5709(11) 0.098(3) Uani 1 1 d . . . . .
H18A H 0.150028 0.730074 0.524545 0.147 Uiso 1 1 calc R U . . .
H18B H 0.083410 0.731160 0.655893 0.147 Uiso 1 1 calc R U . . .
H18C H 0.052952 0.757600 0.562491 0.147 Uiso 1 1 calc R U . . .
C19 C -0.2422(10) 0.7235(2) 0.6110(12) 0.109(3) Uani 1 1 d . . . . .
H19A H -0.263711 0.744837 0.609739 0.163 Uiso 1 1 calc R U . . .
H19B H -0.220235 0.717242 0.693554 0.163 Uiso 1 1 calc R U . . .
H19C H -0.323733 0.712228 0.580827 0.163 Uiso 1 1 calc R U . . .
C20 C -0.0939(9) 0.60705(19) 0.3723(6) 0.080(2) Uani 1 1 d . . . . .
H20A H -0.041829 0.617765 0.308925 0.096 Uiso 1 1 calc R U . . .
H20B H -0.076107 0.585459 0.361611 0.096 Uiso 1 1 calc R U . . .
C21 C -0.2502(9) 0.6128(2) 0.3541(7) 0.087(2) Uani 1 1 d . . . . .
H21A H -0.277811 0.607506 0.271684 0.130 Uiso 1 1 calc R U . . .
H21B H -0.269993 0.634003 0.367936 0.130 Uiso 1 1 calc R U . . .
H21C H -0.303664 0.600714 0.410893 0.130 Uiso 1 1 calc R U . . .
C22 C -0.1138(10) 0.56771(15) 0.5932(8) 0.082(2) Uani 1 1 d . . . . .
H22A H -0.168165 0.561980 0.521412 0.123 Uiso 1 1 calc R U . . .
H22B H -0.157892 0.559263 0.664671 0.123 Uiso 1 1 calc R U . . .
H22C H -0.017481 0.560089 0.586760 0.123 Uiso 1 1 calc R U . . .
C23 C -0.1242(13) 0.60170(18) 1.0179(7) 0.097(3) Uani 1 1 d . . . . .
H23A H -0.078350 0.603715 1.097866 0.117 Uiso 1 1 calc R U . . .
H23B H -0.225930 0.605809 1.026445 0.117 Uiso 1 1 calc R U . . .
C24 C -0.0795(10) 0.55076(18) 1.0488(6) 0.080(2) Uani 1 1 d . . . . .
C25 C -0.1983(16) 0.5096(3) 0.8315(13) 0.135(5) Uani 1 1 d . . . . .
H25A H -0.202707 0.510878 0.743634 0.203 Uiso 1 1 calc R U . . .
H25B H -0.274346 0.521569 0.865738 0.203 Uiso 1 1 calc R U . . .
H25C H -0.208657 0.488788 0.856459 0.203 Uiso 1 1 calc R U . . .
C26 C 0.0128(12) 0.6763(2) 0.8917(10) 0.099(3) Uani 1 1 d . . . . .
H26A H 0.106513 0.667842 0.878836 0.148 Uiso 1 1 calc R U . . .
H26B H 0.022163 0.695817 0.930849 0.148 Uiso 1 1 calc R U . . .
H26C H -0.035734 0.678722 0.814057 0.148 Uiso 1 1 calc R U . . .
C27 C 0.0013(18) 0.4984(2) 1.0611(9) 0.128(5) Uani 1 1 d . . . . .
H27A H -0.063996 0.481659 1.069558 0.191 Uiso 1 1 calc R U . . .
H27B H 0.032473 0.505150 1.140864 0.191 Uiso 1 1 calc R U . . .
H27C H 0.083089 0.492021 1.014805 0.191 Uiso 1 1 calc R U . . .
Si2 Si 0.3626(2) 0.67033(6) 1.1691(2) 0.0847(6) Uani 1 1 d . . . . .
O2 O 0.5450(8) 0.51944(15) 0.6037(6) 0.1004(18) Uani 1 1 d . . . . .
O9 O 0.5929(4) 0.61675(17) 0.7613(5) 0.0939(19) Uani 1 1 d . . . . .
O11 O 0.3828(12) 0.5639(3) 0.3848(9) 0.141(3) Uani 1 1 d . . . . .
O17 O 0.3517(6) 0.54842(11) 0.6087(4) 0.0791(13) Uani 1 1 d . . . . .
N2 N 0.4580(10) 0.54027(18) 0.4365(7) 0.098(2) Uani 1 1 d . . . . .
N8 N 0.3777(5) 0.59600(14) 0.7774(5) 0.0643(13) Uani 1 1 d . . . . .
H8 H 0.286615 0.599601 0.776864 0.077 Uiso 1 1 calc R U . . .
C3 C 0.4225(7) 0.6702(2) 0.9030(8) 0.0784(19) Uani 1 1 d . . . . .
C4 C 0.2705(17) 0.5627(3) 0.9925(9) 0.126(4) Uani 1 1 d . . . . .
H4A H 0.239721 0.583223 0.976237 0.190 Uiso 1 1 calc R U . . .
H4B H 0.271834 0.559224 1.079469 0.190 Uiso 1 1 calc R U . . .
H4C H 0.205257 0.548716 0.953626 0.190 Uiso 1 1 calc R U . . .
C28 C 0.2256(12) 0.6987(3) 1.1925(12) 0.134(5) Uani 1 1 d . . . . .
H28A H 0.269744 0.718331 1.201954 0.201 Uiso 1 1 calc R U . . .
H28B H 0.172838 0.693852 1.265090 0.201 Uiso 1 1 calc R U . . .
H28C H 0.161351 0.699012 1.122981 0.201 Uiso 1 1 calc R U . . .
C29 C 0.3975(8) 0.6689(2) 1.0071(8) 0.083(2) Uani 1 1 d . . . . .
C30 C 0.4485(7) 0.6742(2) 0.7737(8) 0.084(2) Uani 1 1 d . . . . .
H30 H 0.552370 0.675854 0.762113 0.101 Uiso 1 1 calc R U . . .
C31 C 0.3952(6) 0.64620(18) 0.7033(6) 0.0701(18) Uani 1 1 d . . . . .
H31 H 0.291149 0.644503 0.714016 0.084 Uiso 1 1 calc R U . . .
C32 C 0.4634(6) 0.6182(2) 0.7505(6) 0.0720(19) Uani 1 1 d . . . . .
C33 C 0.4254(9) 0.5654(2) 0.8083(7) 0.086(2) Uani 1 1 d . . . . .
H33 H 0.526144 0.563316 0.784851 0.103 Uiso 1 1 calc R U . . .
C34 C 0.4128(16) 0.5583(3) 0.9448(9) 0.125(5) Uani 1 1 d . . . . .
H34 H 0.433922 0.536556 0.953767 0.149 Uiso 1 1 calc R U . . .
C35 C 0.5132(16) 0.5736(3) 1.0186(11) 0.127(4) Uani 1 1 d . . . . .
H35A H 0.608348 0.569176 0.990650 0.190 Uiso 1 1 calc R U . . .
H35B H 0.503922 0.567012 1.102086 0.190 Uiso 1 1 calc R U . . .
H35C H 0.496264 0.595139 1.013658 0.190 Uiso 1 1 calc R U . . .
C36 C 0.3020(16) 0.6337(3) 1.2215(9) 0.125(4) Uani 1 1 d . . . . .
H36A H 0.265917 0.635509 1.303290 0.188 Uiso 1 1 calc R U . . .
H36B H 0.380882 0.619571 1.221258 0.188 Uiso 1 1 calc R U . . .
H36C H 0.227073 0.626366 1.167864 0.188 Uiso 1 1 calc R U . . .
C37 C 0.5270(9) 0.6829(2) 1.2476(8) 0.094(3) Uani 1 1 d . . . . .
H37A H 0.562813 0.700888 1.208439 0.141 Uiso 1 1 calc R U . . .
H37B H 0.597971 0.667062 1.243664 0.141 Uiso 1 1 calc R U . . .
H37C H 0.506533 0.687293 1.331870 0.141 Uiso 1 1 calc R U . . .
C38 C 0.3808(12) 0.7023(3) 0.7277(13) 0.117(4) Uani 1 1 d . . . . .
H38A H 0.277306 0.699856 0.730392 0.140 Uiso 1 1 calc R U . . .
H38B H 0.406783 0.705024 0.642545 0.140 Uiso 1 1 calc R U . . .
C39 C 0.4206(18) 0.7301(3) 0.7965(18) 0.163(7) Uani 1 1 d . . . . .
H39A H 0.384420 0.747643 0.753798 0.245 Uiso 1 1 calc R U . . .
H39B H 0.523351 0.731388 0.803411 0.245 Uiso 1 1 calc R U . . .
H39C H 0.380031 0.729253 0.876983 0.245 Uiso 1 1 calc R U . . .
C40 C 0.4251(12) 0.6478(3) 0.5700(9) 0.117(4) Uani 1 1 d . . . . .
H40A H 0.368056 0.663669 0.533322 0.176 Uiso 1 1 calc R U . . .
H40B H 0.401455 0.628678 0.532276 0.176 Uiso 1 1 calc R U . . .
H40C H 0.525070 0.652133 0.558321 0.176 Uiso 1 1 calc R U . . .
C41 C 0.3402(10) 0.54395(19) 0.7375(7) 0.084(2) Uani 1 1 d . . . . .
H41A H 0.371003 0.523437 0.757647 0.100 Uiso 1 1 calc R U . . .
H41B H 0.240267 0.545901 0.760407 0.100 Uiso 1 1 calc R U . . .
C42 C 0.4584(10) 0.53521(18) 0.5543(7) 0.080(2) Uani 1 1 d . . . . .
C43 C 0.262(2) 0.5537(5) 0.3559(18) 0.214(12) Uani 1 1 d . . . . .
H43A H 0.254370 0.552148 0.268181 0.321 Uiso 1 1 calc R U . . .
H43B H 0.189175 0.567291 0.385267 0.321 Uiso 1 1 calc R U . . .
H43C H 0.249378 0.533981 0.391881 0.321 Uiso 1 1 calc R U . . .
C44 C 0.5734(18) 0.5294(4) 0.3552(11) 0.155(6) Uani 1 1 d . . . . .
H44A H 0.539983 0.529740 0.271537 0.233 Uiso 1 1 calc R U . . .
H44B H 0.599309 0.508911 0.377413 0.233 Uiso 1 1 calc R U . . .
H44C H 0.655843 0.542359 0.363910 0.233 Uiso 1 1 calc R U . . .
Si3 Si 0.1000(2) 0.28561(5) 0.9753(2) 0.0865(6) Uani 1 1 d . . . . .
O3 O 0.0598(19) 0.4983(3) 0.3978(10) 0.174(5) Uani 1 1 d . . . . .
O4 O 0.0886(7) 0.42505(15) 0.4893(5) 0.0922(17) Uani 1 1 d . . . . .
O12 O 0.0154(8) 0.44355(15) 0.3105(5) 0.1010(19) Uani 1 1 d . . . . .
O13 O 0.2600(4) 0.39588(12) 0.7354(5) 0.0701(12) Uani 1 1 d . . . . .
N5 N 0.0537(5) 0.37934(12) 0.6551(4) 0.0568(11) Uani 1 1 d . . . . .
H5 H -0.035206 0.375295 0.668999 0.068 Uiso 1 1 calc R U . . .
N12 N 0.0745(13) 0.4738(2) 0.4675(9) 0.123(3) Uani 1 1 d . . . . .
C5 C -0.0515(12) 0.2787(3) 0.8759(19) 0.155(6) Uani 1 1 d . . . . .
H5A H -0.137429 0.285756 0.914631 0.233 Uiso 1 1 calc R U . . .
H5B H -0.059414 0.257272 0.859937 0.233 Uiso 1 1 calc R U . . .
H5C H -0.038762 0.289406 0.800012 0.233 Uiso 1 1 calc R U . . .
C6 C 0.1472(6) 0.35265(17) 0.9652(5) 0.0620(15) Uani 1 1 d . . . . .
C7 C 0.0319(8) 0.43093(15) 0.8653(8) 0.0758(19) Uani 1 1 d . . . . .
H7A H 0.121967 0.441261 0.876903 0.114 Uiso 1 1 calc R U . . .
H7B H -0.030252 0.435540 0.932403 0.114 Uiso 1 1 calc R U . . .
H7C H -0.012151 0.437550 0.789814 0.114 Uiso 1 1 calc R U . . .
C8 C 0.0571(11) 0.4473(2) 0.4115(8) 0.095(3) Uani 1 1 d . . . . .
C45 C -0.0784(18) 0.5039(4) 0.3899(15) 0.137(5) Uani 1 1 d . . . . .
H45A H -0.096548 0.518208 0.324995 0.205 Uiso 1 1 calc R U . . .
H45B H -0.110883 0.512232 0.466127 0.205 Uiso 1 1 calc R U . . .
H45C H -0.129029 0.485284 0.372873 0.205 Uiso 1 1 calc R U . . .
C46 C 0.0507(13) 0.3954(2) 0.4466(7) 0.098(3) Uani 1 1 d . . . . .
H46A H 0.090729 0.391824 0.366122 0.118 Uiso 1 1 calc R U . . .
H46B H -0.052917 0.393368 0.440787 0.118 Uiso 1 1 calc R U . . .
C47 C 0.1095(8) 0.37385(19) 0.5353(6) 0.0750(18) Uani 1 1 d . . . . .
H47 H 0.213161 0.377627 0.540238 0.090 Uiso 1 1 calc R U . . .
C48 C 0.0906(10) 0.3415(2) 0.4935(8) 0.092(2) Uani 1 1 d . . . . .
H48 H 0.124741 0.340839 0.408832 0.110 Uiso 1 1 calc R U . . .
C49 C -0.0533(11) 0.3328(3) 0.4883(11) 0.106(3) Uani 1 1 d . . . . .
H49A H -0.093328 0.333888 0.568985 0.159 Uiso 1 1 calc R U . . .
H49B H -0.060364 0.312290 0.458306 0.159 Uiso 1 1 calc R U . . .
H49C H -0.105265 0.346197 0.434227 0.159 Uiso 1 1 calc R U . . .
C50 C 0.1338(5) 0.39033(13) 0.7444(5) 0.0518(12) Uani 1 1 d . . . . .
C51 C 0.0573(5) 0.39734(13) 0.8602(5) 0.0519(12) Uani 1 1 d . . . . .
H51 H -0.035915 0.386986 0.858311 0.062 Uiso 1 1 calc R U . . .
C52 C 0.1442(6) 0.38533(15) 0.9689(6) 0.0628(15) Uani 1 1 d . . . . .
H52 H 0.242990 0.392760 0.961616 0.075 Uiso 1 1 calc R U . . .
C53 C 0.1388(7) 0.32598(18) 0.9659(6) 0.0706(17) Uani 1 1 d . . . . .
C54 C 0.1867(10) 0.3217(3) 0.5643(11) 0.105(3) Uani 1 1 d . . . . .
H54A H 0.272753 0.332691 0.585403 0.158 Uiso 1 1 calc R U . . .
H54B H 0.210712 0.304207 0.516119 0.158 Uiso 1 1 calc R U . . .
H54C H 0.139704 0.315350 0.637846 0.158 Uiso 1 1 calc R U . . .
C55 C 0.0885(11) 0.3950(3) 1.0913(8) 0.106(3) Uani 1 1 d . . . . .
H55A H 0.091496 0.417082 1.096693 0.128 Uiso 1 1 calc R U . . .
H55B H 0.150438 0.386915 1.155504 0.128 Uiso 1 1 calc R U . . .
C56 C -0.0700(11) 0.3839(3) 1.1129(9) 0.111(3) Uani 1 1 d . . . . .
H56A H -0.131440 0.391535 1.048540 0.166 Uiso 1 1 calc R U . . .
H56B H -0.102625 0.391307 1.190552 0.166 Uiso 1 1 calc R U . . .
H56C H -0.072486 0.362037 1.112630 0.166 Uiso 1 1 calc R U . . .
C57 C 0.2559(10) 0.2636(2) 0.9344(10) 0.097(3) Uani 1 1 d . . . . .
H57A H 0.233217 0.242336 0.937923 0.145 Uiso 1 1 calc R U . . .
H57B H 0.333174 0.268033 0.990755 0.145 Uiso 1 1 calc R U . . .
H57C H 0.284300 0.268865 0.852643 0.145 Uiso 1 1 calc R U . . .
C58 C 0.0490(19) 0.2758(4) 1.1293(16) 0.159(6) Uani 1 1 d . . . . .
H58A H -0.038946 0.285993 1.149131 0.239 Uiso 1 1 calc R U . . .
H58B H 0.123322 0.281974 1.185749 0.239 Uiso 1 1 calc R U . . .
H58C H 0.035329 0.254167 1.134940 0.239 Uiso 1 1 calc R U . . .
C76 C 0.1569(17) 0.4785(3) 0.5916(13) 0.135(4) Uani 1 1 d . . . . .
H76A H 0.238634 0.491409 0.578665 0.202 Uiso 1 1 calc R U . . .
H76B H 0.188628 0.459163 0.622724 0.202 Uiso 1 1 calc R U . . .
H76C H 0.094213 0.487895 0.649806 0.202 Uiso 1 1 calc R U . . .
Si4 Si 0.5572(10) 0.33186(19) 0.2889(8) 0.079(3) Uani 0.5 1 d D . P A 1
O5 O 0.5437(5) 0.44837(12) 0.8779(4) 0.0733(12) Uani 1 1 d . . . . .
O15 O 0.3513(6) 0.47626(12) 0.9097(5) 0.0803(13) Uani 1 1 d . . . . .
O16 O 0.7639(4) 0.37426(16) 0.7228(5) 0.0889(17) Uani 1 1 d . . . . .
N4 N 0.4813(9) 0.45896(17) 1.0670(6) 0.0867(19) Uani 1 1 d . . . . .
N6 N 0.5542(5) 0.39832(17) 0.7135(5) 0.0773(18) Uani 1 1 d . . . . .
H6 H 0.462339 0.396196 0.717452 0.093 Uiso 1 1 calc R U . . .
C9 C 0.536(4) 0.3704(5) 0.246(2) 0.159(15) Uani 0.5 1 d D . P A 1
H9A H 0.456150 0.378996 0.289646 0.239 Uiso 0.5 1 calc R U P A 1
H9B H 0.517178 0.371667 0.159505 0.239 Uiso 0.5 1 calc R U P A 1
H9C H 0.621582 0.381474 0.266306 0.239 Uiso 0.5 1 calc R U P A 1
C60 C 0.4504(9) 0.46235(16) 0.9481(7) 0.0724(17) Uani 1 1 d . . . . .
C61 C 0.5187(8) 0.4513(2) 0.7486(7) 0.0780(19) Uani 1 1 d . . . . .
H61A H 0.543849 0.471554 0.720982 0.094 Uiso 1 1 calc R U . . .
H61B H 0.418376 0.447563 0.728670 0.094 Uiso 1 1 calc R U . . .
C62 C 0.6110(7) 0.4282(2) 0.6897(8) 0.089(3) Uani 1 1 d . . . . .
H62 H 0.707154 0.429463 0.726941 0.107 Uiso 0.5 1 calc R U P B 1
H62A H 0.706640 0.429408 0.727944 0.107 Uiso 0.5 1 calc R U P C 2
C65 C 0.6333(6) 0.3747(2) 0.7290(6) 0.079(2) Uani 1 1 d . . . . .
C66 C 0.5564(6) 0.3455(2) 0.7611(6) 0.079(2) Uani 1 1 d . . . . .
H66 H 0.453549 0.348197 0.744451 0.095 Uiso 1 1 calc R U . . .
C67 C 0.6107(7) 0.3204(2) 0.6820(7) 0.083(2) Uani 1 1 d . . . . .
H67 H 0.714356 0.318647 0.696804 0.099 Uiso 1 1 calc R U . . .
C68 C 0.5887(7) 0.32691(19) 0.5537(7) 0.0750(18) Uani 1 1 d . . . . .
C69 C 0.5668(8) 0.3319(2) 0.4484(7) 0.082(2) Uani 1 1 d D . . . .
C71 C 0.5777(11) 0.3395(4) 0.8964(8) 0.126(5) Uani 1 1 d . . . . .
H71A H 0.677940 0.336348 0.913779 0.189 Uiso 1 1 calc R U . . .
H71B H 0.524757 0.321609 0.919082 0.189 Uiso 1 1 calc R U . . .
H71C H 0.543828 0.356609 0.942502 0.189 Uiso 1 1 calc R U . . .
C72 C 0.5428(11) 0.2896(3) 0.7110(12) 0.114(4) Uani 1 1 d . . . . .
H72A H 0.560620 0.284889 0.796744 0.136 Uiso 1 1 calc R U . . .
H72B H 0.439653 0.291133 0.698839 0.136 Uiso 1 1 calc R U . . .
C73 C 0.5974(19) 0.2645(3) 0.6353(16) 0.151(6) Uani 1 1 d . . . . .
H73A H 0.591879 0.270150 0.550297 0.226 Uiso 1 1 calc R U . . .
H73B H 0.540516 0.246625 0.648670 0.226 Uiso 1 1 calc R U . . .
H73C H 0.695619 0.260416 0.657676 0.226 Uiso 1 1 calc R U . . .
C74 C 0.3939(16) 0.3109(3) 0.2449(12) 0.131(4) Uani 1 1 d . . . . .
H74A H 0.311876 0.320503 0.280724 0.197 Uiso 0.5 1 calc R U P A 1
H74B H 0.401054 0.290281 0.273708 0.197 Uiso 0.5 1 calc R U P A 1
H74C H 0.383454 0.310918 0.157119 0.197 Uiso 0.5 1 calc R U P A 1
H74D H 0.433801 0.290743 0.248565 0.197 Uiso 0.5 1 calc R U P A 2
H74E H 0.357522 0.314743 0.163542 0.197 Uiso 0.5 1 calc R U P A 2
H74F H 0.317147 0.312557 0.302491 0.197 Uiso 0.5 1 calc R U P A 2
C75 C 0.7086(15) 0.3165(4) 0.2213(11) 0.152(6) Uani 1 1 d . . . . .
H75A H 0.733694 0.297747 0.261666 0.228 Uiso 0.5 1 calc R U P A 1
H75B H 0.787022 0.330581 0.228815 0.228 Uiso 0.5 1 calc R U P A 1
H75C H 0.688929 0.312582 0.136083 0.228 Uiso 0.5 1 calc R U P A 1
H75D H 0.701807 0.315023 0.133549 0.228 Uiso 0.5 1 calc R U P A 2
H75E H 0.708803 0.296397 0.256187 0.228 Uiso 0.5 1 calc R U P A 2
H75F H 0.795943 0.326775 0.243990 0.228 Uiso 0.5 1 calc R U P A 2
O14 O 0.4330(15) 0.4761(3) 1.1430(10) 0.080(3) Uani 0.5 1 d . . P D 1
C10 C 0.323(3) 0.4610(6) 1.179(3) 0.102(9) Uani 0.5 1 d . . P D 1
H10A H 0.250392 0.461274 1.115993 0.153 Uiso 0.5 1 calc R U P D 1
H10B H 0.286660 0.469999 1.252361 0.153 Uiso 0.5 1 calc R U P D 1
H10C H 0.351108 0.440281 1.195371 0.153 Uiso 0.5 1 calc R U P D 1
C63 C 0.619(2) 0.4417(6) 0.5505(16) 0.082(6) Uani 0.5 1 d . . P E 1
H63 H 0.635592 0.463600 0.543178 0.099 Uiso 0.5 1 calc R U P E 1
C64A C 0.7210(18) 0.4220(4) 0.4886(14) 0.081(4) Uani 0.5 1 d . . P E 1
H64A H 0.808291 0.420821 0.536219 0.122 Uiso 0.5 1 calc R U P E 1
H64B H 0.741398 0.430144 0.408979 0.122 Uiso 0.5 1 calc R U P E 1
H64C H 0.680757 0.401943 0.479757 0.122 Uiso 0.5 1 calc R U P E 1
C70 C 0.488(4) 0.4301(8) 0.493(3) 0.094(12) Uani 0.5 1 d . . P E 1
H70A H 0.471622 0.409593 0.519734 0.141 Uiso 0.5 1 calc R U P E 1
H70B H 0.497695 0.430513 0.405593 0.141 Uiso 0.5 1 calc R U P E 1
H70C H 0.408388 0.442675 0.516344 0.141 Uiso 0.5 1 calc R U P E 1
C80 C 0.643(3) 0.4527(9) 1.103(2) 0.104(9) Uani 0.5 1 d . . P D 1
H80A H 0.701549 0.469395 1.075200 0.156 Uiso 0.5 1 calc R U P D 1
H80B H 0.674603 0.434251 1.064376 0.156 Uiso 0.5 1 calc R U P D 1
H80C H 0.652484 0.450818 1.190155 0.156 Uiso 0.5 1 calc R U P D 1
O10 O 0.5578(18) 0.4382(4) 1.1150(13) 0.110(4) Uani 0.5 1 d . . P D 2
C59 C 0.359(5) 0.4738(9) 1.176(4) 0.16(2) Uani 0.5 1 d . . P D 2
H59A H 0.406063 0.475374 1.254553 0.245 Uiso 0.5 1 calc R U P D 2
H59B H 0.277896 0.460359 1.182183 0.245 Uiso 0.5 1 calc R U P D 2
H59C H 0.326870 0.493541 1.150016 0.245 Uiso 0.5 1 calc R U P D 2
C64 C 0.7382(18) 0.4530(4) 0.5327(18) 0.090(5) Uani 0.5 1 d . . P E 2
H64D H 0.688039 0.472138 0.535502 0.135 Uiso 0.5 1 calc R U P E 2
H64E H 0.778167 0.450296 0.452645 0.135 Uiso 0.5 1 calc R U P E 2
H64F H 0.813996 0.453003 0.593136 0.135 Uiso 0.5 1 calc R U P E 2
C77 C 0.6290(19) 0.4260(4) 0.5604(19) 0.070(5) Uani 0.5 1 d . . P E 2
H77 H 0.658141 0.405918 0.530369 0.084 Uiso 0.5 1 calc R U P E 2
C78 C 0.475(4) 0.4416(9) 0.488(4) 0.103(13) Uani 0.5 1 d . . P E 2
H78A H 0.411623 0.425469 0.463693 0.155 Uiso 0.5 1 calc R U P E 2
H78B H 0.503604 0.452969 0.417284 0.155 Uiso 0.5 1 calc R U P E 2
H78C H 0.427268 0.454847 0.544488 0.155 Uiso 0.5 1 calc R U P E 2
C79 C 0.693(4) 0.4539(14) 1.138(3) 0.149(16) Uani 0.5 1 d . . P D 2
H79A H 0.694810 0.472628 1.092481 0.224 Uiso 0.5 1 calc R U P D 2
H79B H 0.771488 0.441226 1.113150 0.224 Uiso 0.5 1 calc R U P D 2
H79C H 0.702703 0.458332 1.224193 0.224 Uiso 0.5 1 calc R U P D 2
Si4A Si 0.5397(13) 0.3400(3) 0.2846(7) 0.110(5) Uani 0.5 1 d D . P A 2
C9A C 0.448(4) 0.3728(6) 0.253(3) 0.131(4) Uani 0.5 1 d D . P A 2
H9AA H 0.381891 0.376874 0.317292 0.197 Uiso 0.5 1 calc R U P A 2
H9AB H 0.396540 0.370503 0.176468 0.197 Uiso 0.5 1 calc R U P A 2
H9AC H 0.514988 0.389337 0.246232 0.197 Uiso 0.5 1 calc R U P A 2

loop_
_atom_site_aniso_label
_atom_site_aniso_U_11
_atom_site_aniso_U_22
_atom_site_aniso_U_33
_atom_site_aniso_U_23
_atom_site_aniso_U_13
_atom_site_aniso_U_12
Si1 0.0709(10) 0.0568(9) 0.0742(11) 0.0073(8) -0.0033(8) -0.0048(7)
O1 0.195(8) 0.095(4) 0.053(3) -0.011(3) 0.003(4) 0.028(4)
O6 0.041(2) 0.101(3) 0.077(3) 0.007(3) -0.0027(18) 0.004(2)
O7 0.183(7) 0.056(3) 0.053(3) -0.005(2) 0.013(3) -0.016(3)
O8 0.159(6) 0.084(4) 0.066(3) 0.000(3) -0.004(3) -0.025(4)
N1 0.127(5) 0.066(3) 0.054(3) -0.001(3) -0.002(3) 0.004(3)
N7 0.046(2) 0.052(2) 0.050(2) -0.0006(19) 0.0002(18) -0.0010(17)
C1 0.065(3) 0.060(4) 0.048(3) 0.006(2) 0.010(2) -0.002(2)
C2 0.038(2) 0.050(3) 0.059(3) 0.001(2) 0.001(2) 0.0033(19)
C11 0.132(8) 0.084(5) 0.102(7) 0.014(5) -0.028(6) 0.013(5)
C12 0.069(4) 0.066(4) 0.064(4) 0.005(3) 0.005(3) -0.008(3)
C13 0.055(3) 0.066(3) 0.053(3) -0.008(3) 0.009(2) 0.004(2)
C14 0.050(3) 0.049(3) 0.056(3) -0.008(2) 0.001(2) 0.005(2)
C15 0.093(5) 0.066(4) 0.057(4) -0.004(3) 0.002(3) -0.013(3)
C16 0.121(7) 0.066(4) 0.079(5) -0.022(4) 0.005(4) -0.014(4)
C17 0.108(7) 0.086(6) 0.149(10) -0.028(6) 0.018(7) -0.006(5)
C18 0.081(5) 0.074(5) 0.138(8) -0.005(5) 0.000(5) -0.012(4)
C19 0.086(5) 0.077(5) 0.165(10) -0.007(6) 0.024(6) -0.003(4)
C20 0.106(5) 0.084(5) 0.051(3) -0.018(3) 0.010(3) 0.005(4)
C21 0.094(5) 0.104(6) 0.063(4) -0.015(4) -0.017(4) 0.020(4)
C22 0.102(6) 0.052(4) 0.092(5) -0.007(3) -0.015(4) -0.003(3)
C23 0.177(9) 0.060(4) 0.055(4) -0.010(3) 0.019(5) -0.017(5)
C24 0.119(6) 0.071(4) 0.051(4) 0.002(3) 0.009(4) -0.009(4)
C25 0.157(11) 0.097(7) 0.151(11) 0.025(7) -0.068(9) -0.039(7)
C26 0.119(7) 0.071(5) 0.106(7) -0.007(4) 0.006(5) -0.026(5)
C27 0.236(15) 0.078(6) 0.069(5) -0.014(4) -0.025(7) 0.035(7)
Si2 0.0706(11) 0.1063(16) 0.0770(13) -0.0358(12) -0.0014(9) 0.0105(10)
O2 0.119(5) 0.097(4) 0.085(4) -0.009(3) 0.007(3) 0.034(4)
O9 0.038(2) 0.169(6) 0.075(3) -0.020(3) -0.0008(19) 0.011(3)
O11 0.145(8) 0.161(8) 0.116(6) 0.003(6) -0.008(5) 0.003(6)
O17 0.105(4) 0.071(3) 0.061(3) -0.014(2) -0.014(2) 0.017(3)
N2 0.129(6) 0.088(5) 0.079(5) 0.001(4) 0.006(4) 0.013(4)
N8 0.045(2) 0.091(4) 0.056(3) -0.021(3) -0.010(2) 0.014(2)
C3 0.059(4) 0.094(5) 0.082(5) -0.019(4) -0.003(3) -0.003(3)
C4 0.201(14) 0.117(8) 0.061(5) -0.003(5) 0.001(6) 0.007(8)
C28 0.091(6) 0.172(11) 0.139(10) -0.081(9) -0.027(6) 0.033(7)
C29 0.068(4) 0.093(5) 0.089(6) -0.027(4) -0.010(4) 0.008(4)
C30 0.053(3) 0.115(6) 0.085(5) 0.007(4) 0.000(3) -0.021(4)
C31 0.044(3) 0.111(5) 0.056(3) 0.005(3) -0.005(2) -0.015(3)
C32 0.039(3) 0.126(6) 0.051(3) -0.018(3) -0.002(2) 0.013(3)
C33 0.085(5) 0.106(6) 0.067(4) -0.021(4) -0.022(4) 0.042(4)
C34 0.182(12) 0.125(8) 0.066(5) -0.005(5) -0.039(6) 0.069(8)
C35 0.154(11) 0.131(9) 0.094(7) -0.021(6) -0.042(7) 0.017(8)
C36 0.172(11) 0.133(9) 0.072(6) -0.024(6) 0.006(6) -0.031(8)
C37 0.075(5) 0.125(7) 0.082(5) -0.013(5) -0.005(4) 0.022(4)
C38 0.094(6) 0.107(7) 0.148(10) 0.029(7) -0.002(6) -0.017(5)
C39 0.151(12) 0.088(7) 0.25(2) 0.017(10) 0.031(12) -0.012(7)
C40 0.101(7) 0.180(12) 0.071(5) 0.026(6) 0.004(5) -0.007(7)
C41 0.105(6) 0.086(5) 0.059(4) -0.006(4) -0.012(4) 0.018(4)
C42 0.103(6) 0.071(4) 0.066(4) -0.014(3) -0.011(4) 0.004(4)
C43 0.203(18) 0.26(2) 0.180(16) -0.104(16) 0.100(15) -0.128(18)
C44 0.178(14) 0.194(15) 0.093(8) -0.030(8) -0.027(8) 0.076(12)
Si3 0.0739(12) 0.0773(13) 0.1083(17) 0.0182(12) -0.0020(11) -0.0085(9)
O3 0.270(16) 0.125(8) 0.128(8) 0.000(6) 0.009(9) -0.051(9)
O4 0.116(4) 0.094(4) 0.067(3) -0.004(3) 0.022(3) -0.011(3)
O12 0.141(5) 0.104(4) 0.058(3) -0.002(3) 0.032(3) 0.019(4)
O13 0.0411(19) 0.090(3) 0.080(3) -0.005(2) 0.0073(18) -0.0062(19)
N5 0.049(2) 0.065(3) 0.057(3) -0.005(2) 0.0038(19) -0.003(2)
N12 0.196(10) 0.078(5) 0.096(6) 0.006(4) 0.028(6) -0.002(5)
C5 0.086(6) 0.096(7) 0.28(2) -0.027(9) -0.046(9) -0.004(5)
C6 0.051(3) 0.083(5) 0.052(3) 0.000(3) -0.010(2) -0.001(3)
C7 0.069(4) 0.056(4) 0.103(6) -0.012(3) 0.008(4) 0.000(3)
C8 0.113(6) 0.108(7) 0.065(5) 0.005(5) 0.035(4) 0.009(5)
C45 0.141(11) 0.128(10) 0.142(12) -0.008(8) 0.002(9) 0.029(9)
C46 0.154(9) 0.083(5) 0.057(4) -0.008(4) 0.013(5) 0.017(5)
C47 0.076(4) 0.091(5) 0.058(4) -0.015(3) 0.005(3) 0.010(3)
C48 0.110(6) 0.087(5) 0.077(5) -0.020(4) -0.015(4) 0.026(5)
C49 0.089(6) 0.111(7) 0.117(7) -0.030(6) 0.004(5) 0.004(5)
C50 0.034(2) 0.058(3) 0.063(3) -0.003(2) 0.000(2) -0.0026(19)
C51 0.039(2) 0.056(3) 0.060(3) -0.011(2) 0.000(2) -0.004(2)
C52 0.053(3) 0.075(4) 0.059(3) -0.019(3) -0.009(2) -0.006(3)
C53 0.063(3) 0.082(5) 0.066(4) 0.008(3) -0.012(3) -0.002(3)
C54 0.079(5) 0.110(7) 0.126(8) -0.006(6) -0.007(5) 0.022(5)
C55 0.113(7) 0.138(8) 0.068(5) -0.038(5) -0.009(5) -0.001(6)
C56 0.103(6) 0.152(9) 0.079(5) -0.028(6) 0.032(5) -0.036(6)
C57 0.097(6) 0.078(5) 0.115(7) 0.014(5) -0.021(5) -0.004(4)
C58 0.177(14) 0.135(11) 0.166(14) 0.047(10) 0.076(11) -0.010(9)
C76 0.171(13) 0.097(7) 0.137(10) 0.005(7) -0.002(9) -0.031(8)
Si4 0.106(6) 0.066(3) 0.065(4) -0.020(2) 0.026(3) -0.017(4)
O5 0.079(3) 0.078(3) 0.063(3) -0.012(2) -0.005(2) -0.005(2)
O15 0.091(3) 0.072(3) 0.078(3) -0.004(2) 0.008(3) 0.002(3)
O16 0.037(2) 0.151(5) 0.078(3) -0.021(3) 0.0030(19) -0.003(2)
N4 0.106(5) 0.084(4) 0.070(4) 0.001(3) -0.002(4) -0.017(4)
N6 0.037(2) 0.122(5) 0.073(4) -0.039(3) 0.007(2) -0.009(3)
C9 0.26(4) 0.14(2) 0.079(14) -0.030(15) 0.10(2) -0.01(2)
C60 0.086(5) 0.059(4) 0.072(4) -0.011(3) 0.006(4) -0.012(3)
C61 0.069(4) 0.104(5) 0.061(4) -0.005(4) 0.002(3) -0.009(4)
C62 0.048(3) 0.142(7) 0.078(5) -0.026(5) 0.007(3) -0.024(4)
C65 0.030(2) 0.154(7) 0.052(3) -0.031(4) 0.002(2) 0.000(3)
C66 0.044(3) 0.137(7) 0.056(4) 0.002(4) 0.002(3) 0.004(3)
C67 0.054(3) 0.116(6) 0.078(5) 0.015(4) 0.014(3) 0.016(4)
C68 0.059(3) 0.091(5) 0.076(5) -0.006(4) 0.017(3) -0.002(3)
C69 0.078(4) 0.111(6) 0.058(4) -0.015(4) 0.013(3) -0.013(4)
C71 0.092(6) 0.231(15) 0.055(4) 0.018(6) 0.004(4) 0.013(7)
C72 0.088(6) 0.125(8) 0.129(9) 0.047(7) 0.023(5) 0.012(5)
C73 0.178(14) 0.090(7) 0.185(15) 0.025(8) 0.041(11) 0.026(8)
C74 0.149(10) 0.139(9) 0.106(8) -0.025(7) -0.016(7) 0.017(8)
C75 0.135(10) 0.234(17) 0.087(7) -0.035(9) 0.039(7) -0.053(10)
O14 0.095(8) 0.089(9) 0.058(6) -0.026(6) 0.016(6) 0.008(7)
C10 0.097(13) 0.086(16) 0.123(18) 0.028(14) -0.043(13) -0.012(12)
C63 0.092(12) 0.101(15) 0.055(8) 0.004(11) 0.015(7) -0.057(13)
C64A 0.087(10) 0.094(11) 0.063(8) -0.002(7) 0.008(7) 0.003(8)
C70 0.108(17) 0.13(3) 0.045(13) -0.017(15) 0.015(10) 0.036(18)
C80 0.070(14) 0.18(2) 0.058(12) -0.025(15) 0.019(10) -0.039(17)
O10 0.106(10) 0.133(12) 0.093(9) 0.007(8) 0.000(8) 0.018(9)
C59 0.23(5) 0.11(3) 0.15(3) -0.03(2) 0.05(3) 0.10(3)
C64 0.085(10) 0.078(9) 0.108(12) -0.010(9) 0.048(9) -0.021(8)
C77 0.071(8) 0.052(8) 0.089(12) -0.003(9) 0.035(7) -0.017(8)
C78 0.09(2) 0.16(3) 0.063(14) 0.037(18) -0.001(12) -0.05(2)
C79 0.10(2) 0.26(5) 0.09(2) -0.01(3) -0.005(15) 0.01(3)
Si4A 0.104(5) 0.179(12) 0.046(3) -0.030(4) -0.020(3) 0.052(6)
C9A 0.149(10) 0.139(9) 0.106(8) -0.025(7) -0.016(7) 0.017(8)

loop_
_atom_type_symbol
_atom_type_description
_atom_type_scat_dispersion_real
_atom_type_scat_dispersion_imag
_atom_type_scat_source
C C 0.0181 0.0091 'International Tables Vol C Tables 4.2.6.8 and 6.1.1.4'
H H 0.0000 0.0000 'International Tables Vol C Tables 4.2.6.8 and 6.1.1.4'
N N 0.0311 0.0180 'International Tables Vol C Tables 4.2.6.8 and 6.1.1.4'
O O 0.0492 0.0322 'International Tables Vol C Tables 4.2.6.8 and 6.1.1.4'
Si Si 0.2541 0.3302 'International Tables Vol C Tables 4.2.6.8 and 6.1.1.4'

loop_
_exptl_crystal_face_index_h
_exptl_crystal_face_index_k
_exptl_crystal_face_index_l
_exptl_crystal_face_perp_dist
-1.00 0.00 0.00 0.1630
0.00 0.00 -1.00 0.0680
0.00 0.00 1.00 0.0310
0.00 -1.00 0.00 0.0100
0.00 1.00 0.00 0.0220
1.00 0.00 0.00 0.1530

loop_
_geom_angle_atom_site_label_1
_geom_angle_atom_site_label_2
_geom_angle_atom_site_label_3
_geom_angle
_geom_angle_site_symmetry_1
_geom_angle_site_symmetry_3
_geom_angle_publ_flag
C12 Si1 C11 107.9(4) . . ?
C12 Si1 C18 110.1(4) . . ?
C12 Si1 C19 108.4(4) . . ?
C18 Si1 C11 110.4(5) . . ?
C18 Si1 C19 110.6(5) . . ?
C19 Si1 C11 109.3(6) . . ?
C24 O7 C23 116.7(6) . . ?
N1 O8 C25 107.2(9) . . ?
O8 N1 C27 113.4(7) . . ?
C24 N1 O8 118.6(6) . . ?
C24 N1 C27 121.1(7) . . ?
C2 N7 H7 119.3 . . ?
C2 N7 C15 121.3(5) . . ?
C15 N7 H7 119.3 . . ?
C12 C1 C13 176.1(7) . . ?
O6 C2 N7 124.7(5) . . ?
O6 C2 C14 119.5(5) . . ?
N7 C2 C14 115.7(4) . . ?
Si1 C11 H11A 109.5 . . ?
Si1 C11 H11B 109.5 . . ?
Si1 C11 H11C 109.5 . . ?
H11A C11 H11B 109.5 . . ?
H11A C11 H11C 109.5 . . ?
H11B C11 H11C 109.5 . . ?
C1 C12 Si1 175.6(6) . . ?
C1 C13 H13 108.1 . . ?
C1 C13 C14 110.2(5) . . ?
C1 C13 C20 109.5(6) . . ?
C14 C13 H13 108.1 . . ?
C14 C13 C20 112.9(5) . . ?
C20 C13 H13 108.1 . . ?
C2 C14 C13 109.4(5) . . ?
C2 C14 H14 109.0 . . ?
C2 C14 C22 107.5(5) . . ?
C13 C14 H14 109.0 . . ?
C22 C14 C13 112.8(5) . . ?
C22 C14 H14 109.0 . . ?
N7 C15 H15 106.9 . . ?
N7 C15 C16 114.1(7) . . ?
N7 C15 C23 110.0(6) . . ?
C16 C15 H15 106.9 . . ?
C16 C15 C23 111.6(7) . . ?
C23 C15 H15 106.9 . . ?
C15 C16 H16 107.8 . . ?
C15 C16 C26 110.3(7) . . ?
C17 C16 C15 112.0(8) . . ?
C17 C16 H16 107.8 . . ?
C17 C16 C26 111.1(9) . . ?
C26 C16 H16 107.8 . . ?
C16 C17 H17A 109.5 . . ?
C16 C17 H17B 109.5 . . ?
C16 C17 H17C 109.5 . . ?
H17A C17 H17B 109.5 . . ?
H17A C17 H17C 109.5 . . ?
H17B C17 H17C 109.5 . . ?
Si1 C18 H18A 109.5 . . ?
Si1 C18 H18B 109.5 . . ?
Si1 C18 H18C 109.5 . . ?
H18A C18 H18B 109.5 . . ?
H18A C18 H18C 109.5 . . ?
H18B C18 H18C 109.5 . . ?
Si1 C19 H19A 109.5 . . ?
Si1 C19 H19B 109.5 . . ?
Si1 C19 H19C 109.5 . . ?
H19A C19 H19B 109.5 . . ?
H19A C19 H19C 109.5 . . ?
H19B C19 H19C 109.5 . . ?
C13 C20 H20A 108.6 . . ?
C13 C20 H20B 108.6 . . ?
H20A C20 H20B 107.6 . . ?
C21 C20 C13 114.7(6) . . ?
C21 C20 H20A 108.6 . . ?
C21 C20 H20B 108.6 . . ?
C20 C21 H21A 109.5 . . ?
C20 C21 H21B 109.5 . . ?
C20 C21 H21C 109.5 . . ?
H21A C21 H21B 109.5 . . ?
H21A C21 H21C 109.5 . . ?
H21B C21 H21C 109.5 . . ?
C14 C22 H22A 109.5 . . ?
C14 C22 H22B 109.5 . . ?
C14 C22 H22C 109.5 . . ?
H22A C22 H22B 109.5 . . ?
H22A C22 H22C 109.5 . . ?
H22B C22 H22C 109.5 . . ?
O7 C23 C15 107.9(6) . . ?
O7 C23 H23A 110.1 . . ?
O7 C23 H23B 110.1 . . ?
C15 C23 H23A 110.1 . . ?
C15 C23 H23B 110.1 . . ?
H23A C23 H23B 108.4 . . ?
O1 C24 O7 125.6(8) . . ?
O1 C24 N1 121.7(7) . . ?
O7 C24 N1 112.7(6) . . ?
O8 C25 H25A 109.5 . . ?
O8 C25 H25B 109.5 . . ?
O8 C25 H25C 109.5 . . ?
H25A C25 H25B 109.5 . . ?
H25A C25 H25C 109.5 . . ?
H25B C25 H25C 109.5 . . ?
C16 C26 H26A 109.5 . . ?
C16 C26 H26B 109.5 . . ?
C16 C26 H26C 109.5 . . ?
H26A C26 H26B 109.5 . . ?
H26A C26 H26C 109.5 . . ?
H26B C26 H26C 109.5 . . ?
N1 C27 H27A 109.5 . . ?
N1 C27 H27B 109.5 . . ?
N1 C27 H27C 109.5 . . ?
H27A C27 H27B 109.5 . . ?
H27A C27 H27C 109.5 . . ?
H27B C27 H27C 109.5 . . ?
C28 Si2 C37 108.3(5) . . ?
C29 Si2 C28 107.4(6) . . ?
C29 Si2 C37 108.0(4) . . ?
C36 Si2 C28 110.4(7) . . ?
C36 Si2 C29 110.0(4) . . ?
C36 Si2 C37 112.6(6) . . ?
C43 O11 N2 106.9(17) . . ?
C42 O17 C41 117.1(6) . . ?
O11 N2 C44 111.7(9) . . ?
C42 N2 O11 122.0(8) . . ?
C42 N2 C44 122.7(9) . . ?
C32 N8 H8 118.0 . . ?
C32 N8 C33 124.0(6) . . ?
C33 N8 H8 118.0 . . ?
C29 C3 C30 175.4(10) . . ?
H4A C4 H4B 109.5 . . ?
H4A C4 H4C 109.5 . . ?
H4B C4 H4C 109.5 . . ?
C34 C4 H4A 109.5 . . ?
C34 C4 H4B 109.5 . . ?
C34 C4 H4C 109.5 . . ?
Si2 C28 H28A 109.5 . . ?
Si2 C28 H28B 109.5 . . ?
Si2 C28 H28C 109.5 . . ?
H28A C28 H28B 109.5 . . ?
H28A C28 H28C 109.5 . . ?
H28B C28 H28C 109.5 . . ?
C3 C29 Si2 175.2(9) . . ?
C3 C30 H30 108.2 . . ?
C3 C30 C31 109.7(7) . . ?
C3 C30 C38 110.9(9) . . ?
C31 C30 H30 108.2 . . ?
C38 C30 H30 108.2 . . ?
C38 C30 C31 111.6(8) . . ?
C30 C31 H31 108.5 . . ?
C32 C31 C30 111.1(6) . . ?
C32 C31 H31 108.5 . . ?
C32 C31 C40 107.2(8) . . ?
C40 C31 C30 112.9(8) . . ?
C40 C31 H31 108.5 . . ?
O9 C32 N8 123.7(8) . . ?
O9 C32 C31 120.1(8) . . ?
N8 C32 C31 116.2(5) . . ?
N8 C33 H33 108.6 . . ?
N8 C33 C34 112.9(6) . . ?
C34 C33 H33 108.6 . . ?
C41 C33 N8 108.3(6) . . ?
C41 C33 H33 108.6 . . ?
C41 C33 C34 109.7(9) . . ?
C4 C34 C33 113.9(8) . . ?
C4 C34 H34 106.2 . . ?
C33 C34 H34 106.2 . . ?
C35 C34 C4 109.8(11) . . ?
C35 C34 C33 113.8(13) . . ?
C35 C34 H34 106.2 . . ?
C34 C35 H35A 109.5 . . ?
C34 C35 H35B 109.5 . . ?
C34 C35 H35C 109.5 . . ?
H35A C35 H35B 109.5 . . ?
H35A C35 H35C 109.5 . . ?
H35B C35 H35C 109.5 . . ?
Si2 C36 H36A 109.5 . . ?
Si2 C36 H36B 109.5 . . ?
Si2 C36 H36C 109.5 . . ?
H36A C36 H36B 109.5 . . ?
H36A C36 H36C 109.5 . . ?
H36B C36 H36C 109.5 . . ?
Si2 C37 H37A 109.5 . . ?
Si2 C37 H37B 109.5 . . ?
Si2 C37 H37C 109.5 . . ?
H37A C37 H37B 109.5 . . ?
H37A C37 H37C 109.5 . . ?
H37B C37 H37C 109.5 . . ?
C30 C38 H38A 108.6 . . ?
C30 C38 H38B 108.6 . . ?
C30 C38 C39 114.6(12) . . ?
H38A C38 H38B 107.6 . . ?
C39 C38 H38A 108.6 . . ?
C39 C38 H38B 108.6 . . ?
C38 C39 H39A 109.5 . . ?
C38 C39 H39B 109.5 . . ?
C38 C39 H39C 109.5 . . ?
H39A C39 H39B 109.5 . . ?
H39A C39 H39C 109.5 . . ?
H39B C39 H39C 109.5 . . ?
C31 C40 H40A 109.5 . . ?
C31 C40 H40B 109.5 . . ?
C31 C40 H40C 109.5 . . ?
H40A C40 H40B 109.5 . . ?
H40A C40 H40C 109.5 . . ?
H40B C40 H40C 109.5 . . ?
O17 C41 C33 112.8(8) . . ?
O17 C41 H41A 109.0 . . ?
O17 C41 H41B 109.0 . . ?
C33 C41 H41A 109.0 . . ?
C33 C41 H41B 109.0 . . ?
H41A C41 H41B 107.8 . . ?
O2 C42 O17 124.9(7) . . ?
O2 C42 N2 122.7(8) . . ?
O17 C42 N2 112.3(8) . . ?
O11 C43 H43A 109.5 . . ?
O11 C43 H43B 109.5 . . ?
O11 C43 H43C 109.5 . . ?
H43A C43 H43B 109.5 . . ?
H43A C43 H43C 109.5 . . ?
H43B C43 H43C 109.5 . . ?
N2 C44 H44A 109.5 . . ?
N2 C44 H44B 109.5 . . ?
N2 C44 H44C 109.5 . . ?
H44A C44 H44B 109.5 . . ?
H44A C44 H44C 109.5 . . ?
H44B C44 H44C 109.5 . . ?
C5 Si3 C53 106.7(5) . . ?
C5 Si3 C57 112.9(6) . . ?
C5 Si3 C58 107.9(9) . . ?
C57 Si3 C53 110.3(4) . . ?
C58 Si3 C53 110.0(6) . . ?
C58 Si3 C57 108.9(7) . . ?
C45 O3 N12 106.5(13) . . ?
C8 O4 C46 114.4(7) . . ?
C47 N5 H5 119.0 . . ?
C50 N5 H5 119.0 . . ?
C50 N5 C47 122.0(5) . . ?
O3 N12 C76 115.7(10) . . ?
C8 N12 O3 116.0(10) . . ?
C8 N12 C76 125.1(10) . . ?
Si3 C5 H5A 109.5 . . ?
Si3 C5 H5B 109.5 . . ?
Si3 C5 H5C 109.5 . . ?
H5A C5 H5B 109.5 . . ?
H5A C5 H5C 109.5 . . ?
H5B C5 H5C 109.5 . . ?
C53 C6 C52 174.7(7) . . ?
H7A C7 H7B 109.5 . . ?
H7A C7 H7C 109.5 . . ?
H7B C7 H7C 109.5 . . ?
C51 C7 H7A 109.5 . . ?
C51 C7 H7B 109.5 . . ?
C51 C7 H7C 109.5 . . ?
O12 C8 O4 124.3(10) . . ?
O12 C8 N12 126.5(10) . . ?
N12 C8 O4 109.1(9) . . ?
O3 C45 H45A 109.5 . . ?
O3 C45 H45B 109.5 . . ?
O3 C45 H45C 109.5 . . ?
H45A C45 H45B 109.5 . . ?
H45A C45 H45C 109.5 . . ?
H45B C45 H45C 109.5 . . ?
O4 C46 H46A 110.4 . . ?
O4 C46 H46B 110.4 . . ?
O4 C46 C47 106.7(7) . . ?
H46A C46 H46B 108.6 . . ?
C47 C46 H46A 110.4 . . ?
C47 C46 H46B 110.4 . . ?
N5 C47 C46 111.0(6) . . ?
N5 C47 H47 106.8 . . ?
N5 C47 C48 113.2(7) . . ?
C46 C47 H47 106.8 . . ?
C46 C47 C48 111.8(7) . . ?
C48 C47 H47 106.8 . . ?
C47 C48 H48 106.0 . . ?
C49 C48 C47 112.4(8) . . ?
C49 C48 H48 106.0 . . ?
C49 C48 C54 116.1(10) . . ?
C54 C48 C47 109.5(8) . . ?
C54 C48 H48 106.0 . . ?
C48 C49 H49A 109.5 . . ?
C48 C49 H49B 109.5 . . ?
C48 C49 H49C 109.5 . . ?
H49A C49 H49B 109.5 . . ?
H49A C49 H49C 109.5 . . ?
H49B C49 H49C 109.5 . . ?
O13 C50 N5 124.1(5) . . ?
O13 C50 C51 120.2(5) . . ?
N5 C50 C51 115.6(4) . . ?
C7 C51 H51 108.6 . . ?
C7 C51 C52 113.3(5) . . ?
C50 C51 C7 108.2(5) . . ?
C50 C51 H51 108.6 . . ?
C50 C51 C52 109.5(5) . . ?
C52 C51 H51 108.6 . . ?
C6 C52 C51 109.6(5) . . ?
C6 C52 H52 108.2 . . ?
C6 C52 C55 108.4(7) . . ?
C51 C52 H52 108.2 . . ?
C55 C52 C51 114.0(6) . . ?
C55 C52 H52 108.2 . . ?
C6 C53 Si3 171.7(7) . . ?
C48 C54 H54A 109.5 . . ?
C48 C54 H54B 109.5 . . ?
C48 C54 H54C 109.5 . . ?
H54A C54 H54B 109.5 . . ?
H54A C54 H54C 109.5 . . ?
H54B C54 H54C 109.5 . . ?
C52 C55 H55A 109.1 . . ?
C52 C55 H55B 109.1 . . ?
C52 C55 C56 112.3(7) . . ?
H55A C55 H55B 107.9 . . ?
C56 C55 H55A 109.1 . . ?
C56 C55 H55B 109.1 . . ?
C55 C56 H56A 109.5 . . ?
C55 C56 H56B 109.5 . . ?
C55 C56 H56C 109.5 . . ?
H56A C56 H56B 109.5 . . ?
H56A C56 H56C 109.5 . . ?
H56B C56 H56C 109.5 . . ?
Si3 C57 H57A 109.5 . . ?
Si3 C57 H57B 109.5 . . ?
Si3 C57 H57C 109.5 . . ?
H57A C57 H57B 109.5 . . ?
H57A C57 H57C 109.5 . . ?
H57B C57 H57C 109.5 . . ?
Si3 C58 H58A 109.5 . . ?
Si3 C58 H58B 109.5 . . ?
Si3 C58 H58C 109.5 . . ?
H58A C58 H58B 109.5 . . ?
H58A C58 H58C 109.5 . . ?
H58B C58 H58C 109.5 . . ?
N12 C76 H76A 109.5 . . ?
N12 C76 H76B 109.5 . . ?
N12 C76 H76C 109.5 . . ?
H76A C76 H76B 109.5 . . ?
H76A C76 H76C 109.5 . . ?
H76B C76 H76C 109.5 . . ?
C9 Si4 C74 108.7(15) . . ?
C69 Si4 C9 105.4(10) . . ?
C69 Si4 C74 107.1(6) . . ?
C75 Si4 C9 110.6(12) . . ?
C75 Si4 C69 113.1(8) . . ?
C75 Si4 C74 111.6(8) . . ?
C60 O5 C61 115.5(6) . . ?
C60 N4 C80 117.0(10) . . ?
C60 N4 C59 118.4(16) . . ?
O14 N4 C60 121.3(10) . . ?
O14 N4 C80 107.5(13) . . ?
O10 N4 C60 126.6(10) . . ?
O10 N4 C59 110.4(15) . . ?
C62 N6 H6 118.4 . . ?
C65 N6 H6 118.4 . . ?
C65 N6 C62 123.3(6) . . ?
Si4 C9 H9A 109.5 . . ?
Si4 C9 H9B 109.5 . . ?
Si4 C9 H9C 109.5 . . ?
H9A C9 H9B 109.5 . . ?
H9A C9 H9C 109.5 . . ?
H9B C9 H9C 109.5 . . ?
O5 C60 N4 112.2(7) . . ?
O15 C60 O5 123.7(7) . . ?
O15 C60 N4 124.2(7) . . ?
O5 C61 H61A 110.5 . . ?
O5 C61 H61B 110.5 . . ?
O5 C61 C62 106.1(7) . . ?
H61A C61 H61B 108.7 . . ?
C62 C61 H61A 110.5 . . ?
C62 C61 H61B 110.5 . . ?
N6 C62 C61 109.2(6) . . ?
N6 C62 H62 108.3 . . ?
N6 C62 H62A 107.9 . . ?
N6 C62 C63 121.2(9) . . ?
C61 C62 H62 108.3 . . ?
C61 C62 H62A 107.9 . . ?
C61 C62 C63 100.8(12) . . ?
C63 C62 H62 108.3 . . ?
C77 C62 N6 99.4(9) . . ?
C77 C62 C61 123.4(11) . . ?
C77 C62 H62A 107.9 . . ?
O16 C65 N6 125.4(9) . . ?
O16 C65 C66 118.2(8) . . ?
N6 C65 C66 116.4(5) . . ?
C65 C66 H66 108.6 . . ?
C67 C66 C65 109.2(6) . . ?
C67 C66 H66 108.6 . . ?
C67 C66 C71 113.2(9) . . ?
C71 C66 C65 108.6(8) . . ?
C71 C66 H66 108.6 . . ?
C66 C67 H67 107.7 . . ?
C66 C67 C72 113.0(7) . . ?
C68 C67 C66 111.8(7) . . ?
C68 C67 H67 107.7 . . ?
C68 C67 C72 108.8(8) . . ?
C72 C67 H67 107.7 . . ?
C69 C68 C67 178.1(8) . . ?
C68 C69 Si4 167.1(9) . . ?
C68 C69 Si4A 177.9(8) . . ?
C66 C71 H71A 109.5 . . ?
C66 C71 H71B 109.5 . . ?
C66 C71 H71C 109.5 . . ?
H71A C71 H71B 109.5 . . ?
H71A C71 H71C 109.5 . . ?
H71B C71 H71C 109.5 . . ?
C67 C72 H72A 108.8 . . ?
C67 C72 H72B 108.8 . . ?
H72A C72 H72B 107.7 . . ?
C73 C72 C67 113.6(9) . . ?
C73 C72 H72A 108.8 . . ?
C73 C72 H72B 108.8 . . ?
C72 C73 H73A 109.5 . . ?
C72 C73 H73B 109.5 . . ?
C72 C73 H73C 109.5 . . ?
H73A C73 H73B 109.5 . . ?
H73A C73 H73C 109.5 . . ?
H73B C73 H73C 109.5 . . ?
Si4 C74 H74A 109.5 . . ?
Si4 C74 H74B 109.5 . . ?
Si4 C74 H74C 109.5 . . ?
H74A C74 H74B 109.5 . . ?
H74A C74 H74C 109.5 . . ?
H74B C74 H74C 109.5 . . ?
H74D C74 H74E 109.5 . . ?
H74D C74 H74F 109.5 . . ?
H74E C74 H74F 109.5 . . ?
Si4A C74 H74D 109.5 . . ?
Si4A C74 H74E 109.5 . . ?
Si4A C74 H74F 109.5 . . ?
Si4 C75 H75A 109.5 . . ?
Si4 C75 H75B 109.5 . . ?
Si4 C75 H75C 109.5 . . ?
H75A C75 H75B 109.5 . . ?
H75A C75 H75C 109.5 . . ?
H75B C75 H75C 109.5 . . ?
H75D C75 H75E 109.5 . . ?
H75D C75 H75F 109.5 . . ?
H75E C75 H75F 109.5 . . ?
Si4A C75 H75D 109.5 . . ?
Si4A C75 H75E 109.5 . . ?
Si4A C75 H75F 109.5 . . ?
N4 O14 C10 101.0(17) . . ?
O14 C10 H10A 109.5 . . ?
O14 C10 H10B 109.5 . . ?
O14 C10 H10C 109.5 . . ?
H10A C10 H10B 109.5 . . ?
H10A C10 H10C 109.5 . . ?
H10B C10 H10C 109.5 . . ?
C62 C63 H63 116.2 . . ?
C64A C63 C62 104.6(18) . . ?
C64A C63 H63 116.2 . . ?
C70 C63 C62 103.1(16) . . ?
C70 C63 H63 116.2 . . ?
C70 C63 C64A 98.2(18) . . ?
C63 C64A H64A 109.5 . . ?
C63 C64A H64B 109.5 . . ?
C63 C64A H64C 109.5 . . ?
H64A C64A H64B 109.5 . . ?
H64A C64A H64C 109.5 . . ?
H64B C64A H64C 109.5 . . ?
C63 C70 H70A 109.5 . . ?
C63 C70 H70B 109.5 . . ?
C63 C70 H70C 109.5 . . ?
H70A C70 H70B 109.5 . . ?
H70A C70 H70C 109.5 . . ?
H70B C70 H70C 109.5 . . ?
N4 C80 H80A 109.5 . . ?
N4 C80 H80B 109.5 . . ?
N4 C80 H80C 109.5 . . ?
H80A C80 H80B 109.5 . . ?
H80A C80 H80C 109.5 . . ?
H80B C80 H80C 109.5 . . ?
N4 O10 C79 102(2) . . ?
N4 C59 H59A 109.5 . . ?
N4 C59 H59B 109.5 . . ?
N4 C59 H59C 109.5 . . ?
H59A C59 H59B 109.5 . . ?
H59A C59 H59C 109.5 . . ?
H59B C59 H59C 109.5 . . ?
H64D C64 H64E 109.5 . . ?
H64D C64 H64F 109.5 . . ?
H64E C64 H64F 109.5 . . ?
C77 C64 H64D 109.5 . . ?
C77 C64 H64E 109.5 . . ?
C77 C64 H64F 109.5 . . ?
C62 C77 C64 102.7(14) . . ?
C62 C77 H77 115.3 . . ?
C62 C77 C78 108.1(16) . . ?
C64 C77 H77 115.3 . . ?
C64 C77 C78 98.1(17) . . ?
C78 C77 H77 115.3 . . ?
C77 C78 H78A 109.5 . . ?
C77 C78 H78B 109.5 . . ?
C77 C78 H78C 109.5 . . ?
H78A C78 H78B 109.5 . . ?
H78A C78 H78C 109.5 . . ?
H78B C78 H78C 109.5 . . ?
O10 C79 H79A 109.5 . . ?
O10 C79 H79B 109.5 . . ?
O10 C79 H79C 109.5 . . ?
H79A C79 H79B 109.5 . . ?
H79A C79 H79C 109.5 . . ?
H79B C79 H79C 109.5 . . ?
C69 Si4A C74 100.4(8) . . ?
C69 Si4A C75 97.8(7) . . ?
C74 Si4A C75 97.8(8) . . ?
C9A Si4A C69 115.1(12) . . ?
C9A Si4A C74 99.6(14) . . ?
C9A Si4A C75 138.9(15) . . ?
Si4A C9A H9AA 109.5 . . ?
Si4A C9A H9AB 109.5 . . ?
Si4A C9A H9AC 109.5 . . ?
H9AA C9A H9AB 109.5 . . ?
H9AA C9A H9AC 109.5 . . ?
H9AB C9A H9AC 109.5 . . ?

loop_
_geom_bond_atom_site_label_1
_geom_bond_atom_site_label_2
_geom_bond_distance
_geom_bond_site_symmetry_2
_geom_bond_publ_flag
Si1 C11 1.879(10) . ?
Si1 C12 1.839(7) . ?
Si1 C18 1.843(9) . ?
Si1 C19 1.851(10) . ?
O1 C24 1.206(9) . ?
O6 C2 1.232(6) . ?
O7 C23 1.468(10) . ?
O7 C24 1.287(10) . ?
O8 N1 1.380(9) . ?
O8 C25 1.458(14) . ?
N1 C24 1.366(10) . ?
N1 C27 1.473(12) . ?
N7 H7 0.8800 . ?
N7 C2 1.333(7) . ?
N7 C15 1.464(8) . ?
C1 C12 1.197(10) . ?
C1 C13 1.458(9) . ?
C2 C14 1.506(8) . ?
C11 H11A 0.9800 . ?
C11 H11B 0.9800 . ?
C11 H11C 0.9800 . ?
C13 H13 1.0000 . ?
C13 C14 1.550(8) . ?
C13 C20 1.559(9) . ?
C14 H14 1.0000 . ?
C14 C22 1.528(9) . ?
C15 H15 1.0000 . ?
C15 C16 1.500(11) . ?
C15 C23 1.521(11) . ?
C16 H16 1.0000 . ?
C16 C17 1.442(15) . ?
C16 C26 1.547(13) . ?
C17 H17A 0.9800 . ?
C17 H17B 0.9800 . ?
C17 H17C 0.9800 . ?
C18 H18A 0.9800 . ?
C18 H18B 0.9800 . ?
C18 H18C 0.9800 . ?
C19 H19A 0.9800 . ?
C19 H19B 0.9800 . ?
C19 H19C 0.9800 . ?
C20 H20A 0.9900 . ?
C20 H20B 0.9900 . ?
C20 C21 1.519(12) . ?
C21 H21A 0.9800 . ?
C21 H21B 0.9800 . ?
C21 H21C 0.9800 . ?
C22 H22A 0.9800 . ?
C22 H22B 0.9800 . ?
C22 H22C 0.9800 . ?
C23 H23A 0.9900 . ?
C23 H23B 0.9900 . ?
C25 H25A 0.9800 . ?
C25 H25B 0.9800 . ?
C25 H25C 0.9800 . ?
C26 H26A 0.9800 . ?
C26 H26B 0.9800 . ?
C26 H26C 0.9800 . ?
C27 H27A 0.9800 . ?
C27 H27B 0.9800 . ?
C27 H27C 0.9800 . ?
Si2 C28 1.840(11) . ?
Si2 C29 1.838(10) . ?
Si2 C36 1.838(13) . ?
Si2 C37 1.868(9) . ?
O2 C42 1.211(10) . ?
O9 C32 1.237(8) . ?
O11 N2 1.396(13) . ?
O11 C43 1.27(2) . ?
O17 C41 1.453(9) . ?
O17 C42 1.327(11) . ?
N2 C42 1.330(11) . ?
N2 C44 1.511(16) . ?
N8 H8 0.8800 . ?
N8 C32 1.322(10) . ?
N8 C33 1.482(10) . ?
C3 C29 1.186(12) . ?
C3 C30 1.474(12) . ?
C4 H4A 0.9800 . ?
C4 H4B 0.9800 . ?
C4 H4C 0.9800 . ?
C4 C34 1.472(19) . ?
C28 H28A 0.9800 . ?
C28 H28B 0.9800 . ?
C28 H28C 0.9800 . ?
C30 H30 1.0000 . ?
C30 C31 1.559(12) . ?
C30 C38 1.502(15) . ?
C31 H31 1.0000 . ?
C31 C32 1.505(11) . ?
C31 C40 1.515(12) . ?
C33 H33 1.0000 . ?
C33 C34 1.559(13) . ?
C33 C41 1.479(13) . ?
C34 H34 1.0000 . ?
C34 C35 1.426(18) . ?
C35 H35A 0.9800 . ?
C35 H35B 0.9800 . ?
C35 H35C 0.9800 . ?
C36 H36A 0.9800 . ?
C36 H36B 0.9800 . ?
C36 H36C 0.9800 . ?
C37 H37A 0.9800 . ?
C37 H37B 0.9800 . ?
C37 H37C 0.9800 . ?
C38 H38A 0.9900 . ?
C38 H38B 0.9900 . ?
C38 C39 1.51(2) . ?
C39 H39A 0.9800 . ?
C39 H39B 0.9800 . ?
C39 H39C 0.9800 . ?
C40 H40A 0.9800 . ?
C40 H40B 0.9800 . ?
C40 H40C 0.9800 . ?
C41 H41A 0.9900 . ?
C41 H41B 0.9900 . ?
C43 H43A 0.9800 . ?
C43 H43B 0.9800 . ?
C43 H43C 0.9800 . ?
C44 H44A 0.9800 . ?
C44 H44B 0.9800 . ?
C44 H44C 0.9800 . ?
Si3 C5 1.831(13) . ?
Si3 C53 1.850(8) . ?
Si3 C57 1.841(11) . ?
Si3 C58 1.839(14) . ?
O3 N12 1.354(15) . ?
O3 C45 1.34(2) . ?
O4 C8 1.354(12) . ?
O4 C46 1.454(12) . ?
O12 C8 1.199(12) . ?
O13 C50 1.230(7) . ?
N5 H5 0.8800 . ?
N5 C47 1.462(8) . ?
N5 C50 1.337(8) . ?
N12 C8 1.348(14) . ?
N12 C76 1.594(17) . ?
C5 H5A 0.9800 . ?
C5 H5B 0.9800 . ?
C5 H5C 0.9800 . ?
C6 C52 1.466(10) . ?
C6 C53 1.198(10) . ?
C7 H7A 0.9800 . ?
C7 H7B 0.9800 . ?
C7 H7C 0.9800 . ?
C7 C51 1.526(9) . ?
C45 H45A 0.9800 . ?
C45 H45B 0.9800 . ?
C45 H45C 0.9800 . ?
C46 H46A 0.9900 . ?
C46 H46B 0.9900 . ?
C46 C47 1.486(12) . ?
C47 H47 1.0000 . ?
C47 C48 1.532(12) . ?
C48 H48 1.0000 . ?
C48 C49 1.423(14) . ?
C48 C54 1.490(13) . ?
C49 H49A 0.9800 . ?
C49 H49B 0.9800 . ?
C49 H49C 0.9800 . ?
C50 C51 1.520(8) . ?
C51 H51 1.0000 . ?
C51 C52 1.552(9) . ?
C52 H52 1.0000 . ?
C52 C55 1.531(11) . ?
C54 H54A 0.9800 . ?
C54 H54B 0.9800 . ?
C54 H54C 0.9800 . ?
C55 H55A 0.9900 . ?
C55 H55B 0.9900 . ?
C55 C56 1.607(14) . ?
C56 H56A 0.9800 . ?
C56 H56B 0.9800 . ?
C56 H56C 0.9800 . ?
C57 H57A 0.9800 . ?
C57 H57B 0.9800 . ?
C57 H57C 0.9800 . ?
C58 H58A 0.9800 . ?
C58 H58B 0.9800 . ?
C58 H58C 0.9800 . ?
C76 H76A 0.9800 . ?
C76 H76B 0.9800 . ?
C76 H76C 0.9800 . ?
Si4 C9 1.80(2) . ?
Si4 C69 1.776(12) . ?
Si4 C74 1.874(16) . ?
Si4 C75 1.771(17) . ?
O5 C60 1.343(9) . ?
O5 C61 1.461(9) . ?
O15 C60 1.203(10) . ?
O16 C65 1.245(7) . ?
N4 C60 1.361(11) . ?
N4 O14 1.234(14) . ?
N4 C80 1.61(3) . ?
N4 O10 1.291(16) . ?
N4 C59 1.82(3) . ?
N6 H6 0.8800 . ?
N6 C62 1.469(13) . ?
N6 C65 1.307(11) . ?
C9 H9A 0.9800 . ?
C9 H9B 0.9800 . ?
C9 H9C 0.9800 . ?
C61 H61A 0.9900 . ?
C61 H61B 0.9900 . ?
C61 C62 1.511(12) . ?
C62 H62 1.0000 . ?
C62 H62A 1.0000 . ?
C62 C63 1.67(2) . ?
C62 C77 1.45(2) . ?
C65 C66 1.544(13) . ?
C66 H66 1.0000 . ?
C66 C67 1.522(13) . ?
C66 C71 1.540(11) . ?
C67 H67 1.0000 . ?
C67 C68 1.469(11) . ?
C67 C72 1.560(15) . ?
C68 C69 1.208(11) . ?
C69 Si4A 1.873(12) . ?
C71 H71A 0.9800 . ?
C71 H71B 0.9800 . ?
C71 H71C 0.9800 . ?
C72 H72A 0.9900 . ?
C72 H72B 0.9900 . ?
C72 C73 1.502(19) . ?
C73 H73A 0.9800 . ?
C73 H73B 0.9800 . ?
C73 H73C 0.9800 . ?
C74 H74A 0.9800 . ?
C74 H74B 0.9800 . ?
C74 H74C 0.9800 . ?
C74 H74D 0.9800 . ?
C74 H74E 0.9800 . ?
C74 H74F 0.9800 . ?
C74 Si4A 1.949(19) . ?
C75 H75A 0.9800 . ?
C75 H75B 0.9800 . ?
C75 H75C 0.9800 . ?
C75 H75D 0.9800 . ?
C75 H75E 0.9800 . ?
C75 H75F 0.9800 . ?
C75 Si4A 2.05(2) . ?
O14 C10 1.31(3) . ?
C10 H10A 0.9800 . ?
C10 H10B 0.9800 . ?
C10 H10C 0.9800 . ?
C63 H63 1.0000 . ?
C63 C64A 1.49(3) . ?
C63 C70 1.48(5) . ?
C64A H64A 0.9800 . ?
C64A H64B 0.9800 . ?
C64A H64C 0.9800 . ?
C70 H70A 0.9800 . ?
C70 H70B 0.9800 . ?
C70 H70C 0.9800 . ?
C80 H80A 0.9800 . ?
C80 H80B 0.9800 . ?
C80 H80C 0.9800 . ?
O10 C79 1.49(4) . ?
C59 H59A 0.9800 . ?
C59 H59B 0.9800 . ?
C59 H59C 0.9800 . ?
C64 H64D 0.9800 . ?
C64 H64E 0.9800 . ?
C64 H64F 0.9800 . ?
C64 C77 1.63(2) . ?
C77 H77 1.0000 . ?
C77 C78 1.80(4) . ?
C78 H78A 0.9800 . ?
C78 H78B 0.9800 . ?
C78 H78C 0.9800 . ?
C79 H79A 0.9800 . ?
C79 H79B 0.9800 . ?
C79 H79C 0.9800 . ?
Si4A C9A 1.74(3) . ?
C9A H9AA 0.9800 . ?
C9A H9AB 0.9800 . ?
C9A H9AC 0.9800 . ?

loop_
_geom_torsion_atom_site_label_1
_geom_torsion_atom_site_label_2
_geom_torsion_atom_site_label_3
_geom_torsion_atom_site_label_4
_geom_torsion
_geom_torsion_site_symmetry_1
_geom_torsion_site_symmetry_2
_geom_torsion_site_symmetry_3
_geom_torsion_site_symmetry_4
_geom_torsion_publ_flag
O6 C2 C14 C13 -49.4(7) . . . . ?
O6 C2 C14 C22 73.4(7) . . . . ?
O8 N1 C24 O1 -170.3(9) . . . . ?
O8 N1 C24 O7 10.4(12) . . . . ?
N7 C2 C14 C13 132.7(5) . . . . ?
N7 C2 C14 C22 -104.5(6) . . . . ?
N7 C15 C16 C17 61.0(10) . . . . ?
N7 C15 C16 C26 -63.2(10) . . . . ?
N7 C15 C23 O7 53.8(10) . . . . ?
C1 C13 C14 C2 -64.0(6) . . . . ?
C1 C13 C14 C22 176.4(6) . . . . ?
C1 C13 C20 C21 -66.0(9) . . . . ?
C2 N7 C15 C16 117.8(7) . . . . ?
C2 N7 C15 C23 -116.0(7) . . . . ?
C14 C13 C20 C21 57.2(9) . . . . ?
C15 N7 C2 O6 -4.1(9) . . . . ?
C15 N7 C2 C14 173.7(5) . . . . ?
C16 C15 C23 O7 -178.5(8) . . . . ?
C20 C13 C14 C2 173.3(5) . . . . ?
C20 C13 C14 C22 53.7(7) . . . . ?
C23 O7 C24 O1 -3.1(15) . . . . ?
C23 O7 C24 N1 176.1(8) . . . . ?
C23 C15 C16 C17 -64.4(12) . . . . ?
C23 C15 C16 C26 171.4(9) . . . . ?
C24 O7 C23 C15 144.5(9) . . . . ?
C25 O8 N1 C24 -107.4(10) . . . . ?
C25 O8 N1 C27 101.5(11) . . . . ?
C27 N1 C24 O1 -21.5(16) . . . . ?
C27 N1 C24 O7 159.3(10) . . . . ?
O11 N2 C42 O2 -163.4(10) . . . . ?
O11 N2 C42 O17 18.9(13) . . . . ?
N8 C33 C34 C4 55.4(14) . . . . ?
N8 C33 C34 C35 -71.5(12) . . . . ?
N8 C33 C41 O17 58.9(9) . . . . ?
C3 C30 C31 C32 -56.5(7) . . . . ?
C3 C30 C31 C40 -177.0(7) . . . . ?
C3 C30 C38 C39 53.8(12) . . . . ?
C30 C31 C32 O9 -51.3(8) . . . . ?
C30 C31 C32 N8 129.3(6) . . . . ?
C31 C30 C38 C39 176.5(10) . . . . ?
C32 N8 C33 C34 106.1(10) . . . . ?
C32 N8 C33 C41 -132.2(7) . . . . ?
C33 N8 C32 O9 -8.4(10) . . . . ?
C33 N8 C32 C31 171.0(6) . . . . ?
C34 C33 C41 O17 -177.4(7) . . . . ?
C38 C30 C31 C32 -179.8(7) . . . . ?
C38 C30 C31 C40 59.7(10) . . . . ?
C40 C31 C32 O9 72.5(9) . . . . ?
C40 C31 C32 N8 -106.9(7) . . . . ?
C41 O17 C42 O2 1.2(12) . . . . ?
C41 O17 C42 N2 178.9(7) . . . . ?
C41 C33 C34 C4 -65.6(12) . . . . ?
C41 C33 C34 C35 167.6(9) . . . . ?
C42 O17 C41 C33 85.8(8) . . . . ?
C43 O11 N2 C42 -91.9(13) . . . . ?
C43 O11 N2 C44 108.7(13) . . . . ?
C44 N2 C42 O2 -6.2(17) . . . . ?
C44 N2 C42 O17 176.0(11) . . . . ?
O3 N12 C8 O4 174.0(12) . . . . ?
O3 N12 C8 O12 -8.7(18) . . . . ?
O4 C46 C47 N5 58.7(10) . . . . ?
O4 C46 C47 C48 -173.8(7) . . . . ?
O13 C50 C51 C7 75.9(7) . . . . ?
O13 C50 C51 C52 -48.0(7) . . . . ?
N5 C47 C48 C49 59.9(10) . . . . ?
N5 C47 C48 C54 -70.7(10) . . . . ?
N5 C50 C51 C7 -101.3(6) . . . . ?
N5 C50 C51 C52 134.8(5) . . . . ?
C6 C52 C55 C56 -62.3(11) . . . . ?
C7 C51 C52 C6 172.4(5) . . . . ?
C7 C51 C52 C55 50.6(8) . . . . ?
C8 O4 C46 C47 172.6(7) . . . . ?
C45 O3 N12 C8 82.9(15) . . . . ?
C45 O3 N12 C76 -116.1(14) . . . . ?
C46 O4 C8 O12 -7.6(13) . . . . ?
C46 O4 C8 N12 169.8(9) . . . . ?
C46 C47 C48 C49 -66.4(11) . . . . ?
C46 C47 C48 C54 163.0(8) . . . . ?
C47 N5 C50 O13 -2.3(10) . . . . ?
C47 N5 C50 C51 174.8(6) . . . . ?
C50 N5 C47 C46 -109.9(8) . . . . ?
C50 N5 C47 C48 123.4(7) . . . . ?
C50 C51 C52 C6 -66.7(6) . . . . ?
C50 C51 C52 C55 171.6(6) . . . . ?
C51 C52 C55 C56 60.1(12) . . . . ?
C76 N12 C8 O4 15.1(15) . . . . ?
C76 N12 C8 O12 -167.6(11) . . . . ?
O5 C61 C62 N6 71.1(7) . . . . ?
O5 C61 C62 C63 -160.2(8) . . . . ?
O5 C61 C62 C77 -172.9(10) . . . . ?
O16 C65 C66 C67 -49.0(8) . . . . ?
O16 C65 C66 C71 74.8(9) . . . . ?
N6 C62 C63 C64A -65.4(15) . . . . ?
N6 C62 C63 C70 37(2) . . . . ?
N6 C62 C77 C64 -161.7(11) . . . . ?
N6 C62 C77 C78 95.2(16) . . . . ?
N6 C65 C66 C67 132.7(6) . . . . ?
N6 C65 C66 C71 -103.5(8) . . . . ?
C9 Si4 C69 C68 -153(4) . . . . ?
C60 O5 C61 C62 -166.3(6) . . . . ?
C60 N4 O14 C10 96.3(16) . . . . ?
C60 N4 O10 C79 102(2) . . . . ?
C61 O5 C60 O15 0.6(10) . . . . ?
C61 O5 C60 N4 -179.3(6) . . . . ?
C61 C62 C63 C64A 174.1(11) . . . . ?
C61 C62 C63 C70 -83.6(19) . . . . ?
C61 C62 C77 C64 77.6(15) . . . . ?
C61 C62 C77 C78 -25(2) . . . . ?
C62 N6 C65 O16 -2.0(11) . . . . ?
C62 N6 C65 C66 176.2(6) . . . . ?
C65 N6 C62 C61 -145.6(7) . . . . ?
C65 N6 C62 C63 98.0(14) . . . . ?
C65 N6 C62 C77 83.9(11) . . . . ?
C65 C66 C67 C68 -59.0(8) . . . . ?
C65 C66 C67 C72 178.0(7) . . . . ?
C66 C67 C72 C73 -178.8(10) . . . . ?
C68 C67 C72 C73 56.5(12) . . . . ?
C71 C66 C67 C68 180.0(7) . . . . ?
C71 C66 C67 C72 56.9(10) . . . . ?
C74 Si4 C69 C68 92(4) . . . . ?
C75 Si4 C69 C68 -32(4) . . . . ?
O14 N4 C60 O5 160.4(9) . . . . ?
O14 N4 C60 O15 -19.5(14) . . . . ?
C80 N4 C60 O5 25.6(17) . . . . ?
C80 N4 C60 O15 -154.3(17) . . . . ?
C80 N4 O14 C10 -125.2(19) . . . . ?
O10 N4 C60 O5 -21.4(15) . . . . ?
O10 N4 C60 O15 158.7(13) . . . . ?
C59 N4 C60 O5 -175(2) . . . . ?
C59 N4 C60 O15 5(2) . . . . ?
C59 N4 O10 C79 -102(3) . . . . ?

loop_
_smtbx_masks_void_nr
_smtbx_masks_void_average_x
_smtbx_masks_void_average_y
_smtbx_masks_void_average_z
_smtbx_masks_void_volume
_smtbx_masks_void_count_electrons
_smtbx_masks_void_content
1 0.122 0.167 0.750 8.3 0.1 ?
2 -0.122 0.667 0.250 8.3 0.1 ?
3 0.394 0.761 0.030 20.8 0.4 ?
4 0.606 0.261 0.970 20.8 0.4 ?
